data_1503693
loop_
_publ_author_name
'Jiang, Meng-Yuan'
'Zhang, Ling'
'Liu, Rong'
'Dong, Ze-Jun'
'Liu, Ji-Kai'

_publ_section_title
;
 Speciosins A-K, oxygenated cyclohexanoids from the basidiomycete
 Hexagonia speciosa.
;
_journal_issue 8
_journal_name_full 'Journal of natural products'
_journal_page_first 1405
_journal_page_last 1409
_journal_paper_doi 10.1021/np900182m
_journal_volume 72
_journal_year 2009
_chemical_formula_sum 'C11 H20 O2'
_chemical_formula_weight 184.27
_chemical_name_systematic
;

 ?

;
_space_group_IT_number 4
_symmetry_cell_setting monoclinic
_symmetry_space_group_name_Hall 'P 2yb'
_symmetry_space_group_name_H-M 'P 1 21 1'
_atom_sites_solution_hydrogens geom
_atom_sites_solution_primary direct
_atom_sites_solution_secondary difmap
_audit_creation_method SHELXL-97
_cell_angle_alpha 90.00
_cell_angle_beta 102.805(4)
_cell_angle_gamma 90.00
_cell_formula_units_Z 2
_cell_length_a 6.1288(18)
_cell_length_b 7.166(2)
_cell_length_c 12.816(4)
_cell_measurement_reflns_used 558
_cell_measurement_temperature 293(2)
_cell_measurement_theta_max 19.25
_cell_measurement_theta_min 3.26
_cell_volume 548.9(3)
_computing_cell_refinement 'Bruker apex II'
_computing_data_collection 'Bruker apex II'
_computing_data_reduction 'Bruker SAINT'
_computing_molecular_graphics 'Bruker SHELXTL'
_computing_publication_material 'Bruker SHELXTL'
_computing_structure_refinement 'SHELXL-97 (Sheldrick, 1997)'
_computing_structure_solution 'SHELXS-97 (Sheldrick, 1990)'
_diffrn_ambient_temperature 293(2)
_diffrn_measured_fraction_theta_full 0.950
_diffrn_measured_fraction_theta_max 0.920
_diffrn_measurement_device_type 'CCD area detector'
_diffrn_measurement_method 'phi and omega scans'
_diffrn_radiation_monochromator graphite
_diffrn_radiation_source 'fine-focus sealed tube'
_diffrn_radiation_type MoK\a
_diffrn_radiation_wavelength 0.71073
_diffrn_reflns_av_R_equivalents 0.0502
_diffrn_reflns_av_sigmaI/netI 0.1315
_diffrn_reflns_limit_h_max 6
_diffrn_reflns_limit_h_min -8
_diffrn_reflns_limit_k_max 9
_diffrn_reflns_limit_k_min -9
_diffrn_reflns_limit_l_max 15
_diffrn_reflns_limit_l_min -16
_diffrn_reflns_number 3367
_diffrn_reflns_theta_full 28.53
_diffrn_reflns_theta_max 28.53
_diffrn_reflns_theta_min 3.26
_exptl_absorpt_coefficient_mu 0.074
_exptl_absorpt_correction_T_max 1.0000
_exptl_absorpt_correction_T_min 0.2633
_exptl_absorpt_correction_type Mulit-scan
_exptl_absorpt_process_details Sadabs
_exptl_crystal_colour colourless
_exptl_crystal_density_diffrn 1.115
_exptl_crystal_density_meas 0
_exptl_crystal_density_method 'not measured'
_exptl_crystal_description block
_exptl_crystal_F_000 204
_exptl_crystal_size_max 0.12
_exptl_crystal_size_mid 0.08
_exptl_crystal_size_min 0.06
_refine_diff_density_max 0.228
_refine_diff_density_min -0.221
_refine_diff_density_rms 0.063
_refine_ls_abs_structure_details 'Flack H D (1983), Acta Cryst. A39, 876-881'
_refine_ls_abs_structure_Flack 2(3)
_refine_ls_extinction_coef 0.27(4)
_refine_ls_extinction_expression Fc^*^=kFc[1+0.001xFc^2^\l^3^/sin(2\q)]^-1/4^
_refine_ls_extinction_method SHELXL
_refine_ls_goodness_of_fit_ref 0.977
_refine_ls_hydrogen_treatment mixed
_refine_ls_matrix_type full
_refine_ls_number_parameters 123
_refine_ls_number_reflns 2352
_refine_ls_number_restraints 1
_refine_ls_restrained_S_all 0.977
_refine_ls_R_factor_all 0.1649
_refine_ls_R_factor_gt 0.0787
_refine_ls_shift/su_max 0.185
_refine_ls_shift/su_mean 0.012
_refine_ls_structure_factor_coef Fsqd
_refine_ls_weighting_details 'calc w=1/[\s^2^(Fo^2^)+(0.1000P)^2^+0.0000P] where P=(Fo^2^+2Fc^2^)/3'
_refine_ls_weighting_scheme calc
_refine_ls_wR_factor_gt 0.1839
_refine_ls_wR_factor_ref 0.2199
_reflns_number_gt 1090
_reflns_number_total 2352
_reflns_threshold_expression >2sigma(I)
_cod_data_source_file np900182m_si_002.cif
_cod_data_source_block 081121a
_cod_depositor_comments
;
The following automatic conversions were performed:

'_symmetry_cell_setting' value 'Monoclinic' changed to 'monoclinic'
according to /home/saulius/struct/CIF-dictionaries/cif_core.dic
dictionary named 'cif_core.dic' version 2.4.2 from 2011-04-26.

Automatic conversion script
Id: cif_fix_values 1715 2011-07-08 13:25:40Z adriana 
;
_cod_original_cell_volume 548.8(3)
_cod_original_sg_symbol_H-M P2(1)
_cod_database_code 1503693

loop_
_symmetry_equiv_pos_as_xyz
'x, y, z'
'-x, y+1/2, -z'

loop_
_atom_site_label
_atom_site_type_symbol
_atom_site_fract_x
_atom_site_fract_y
_atom_site_fract_z
_atom_site_U_iso_or_equiv
_atom_site_adp_type
_atom_site_occupancy
_atom_site_symmetry_multiplicity
_atom_site_calc_flag
_atom_site_refinement_flags
O2 O 0.4945(7) 0.7794(5) 0.3846(3) 0.0689(13) Uani 1 1 d .
H1 H 0.5823 0.8569 0.4171 0.103 Uiso 1 1 calc R
O1 O 0.6442(6) 0.1418(4) 0.4350(3) 0.0545(10) Uani 1 1 d .
H2 H 0.6970 0.0487 0.4127 0.082 Uiso 1 1 calc R
C2 C 0.4144(8) 0.3759(6) 0.3218(4) 0.0447(12) Uani 1 1 d .
H5 H 0.3600 0.4191 0.3841 0.054 Uiso 1 1 calc R
C3 C 0.4266(9) 0.5485(7) 0.2501(5) 0.0564(15) Uani 1 1 d .
H6A H 0.4697 0.5071 0.1855 0.068 Uiso 1 1 calc R
H6B H 0.2785 0.6030 0.2291 0.068 Uiso 1 1 calc R
C4 C 0.5869(9) 0.6962(6) 0.3020(4) 0.0534(14) Uani 1 1 d .
H1A H 0.5966 0.7919 0.2486 0.064 Uiso 1 1 calc R
C5 C 0.8176(9) 0.6144(7) 0.3434(5) 0.0625(16) Uani 1 1 d .
H2A H 0.9160 0.7103 0.3811 0.075 Uiso 1 1 calc R
H2B H 0.8776 0.5731 0.2833 0.075 Uiso 1 1 calc R
C6 C 0.8125(8) 0.4495(7) 0.4188(4) 0.0532(14) Uani 1 1 d .
H3A H 0.7654 0.4928 0.4821 0.064 Uiso 1 1 calc R
H3B H 0.9618 0.3978 0.4413 0.064 Uiso 1 1 calc R
C1 C 0.6506(8) 0.2961(6) 0.3633(4) 0.0421(12) Uani 1 1 d .
H4 H 0.7053 0.2496 0.3019 0.051 Uiso 1 1 calc R
C7 C 0.2465(8) 0.2297(6) 0.2632(4) 0.0545(15) Uani 1 1 d .
H7A H 0.2353 0.1305 0.3132 0.065 Uiso 1 1 calc R
H7B H 0.1005 0.2884 0.2429 0.065 Uiso 1 1 calc R
C8 C 0.3002(9) 0.1422(7) 0.1636(4) 0.0552(13) Uani 1 1 d .
H8 H 0.4319 0.1804 0.1453 0.066 Uiso 1 1 calc R
C9 C 0.1773(9) 0.0164(7) 0.1001(5) 0.0533(14) Uani 1 1 d .
C10 C 0.2543(12) -0.0673(10) 0.0047(5) 0.084(2) Uani 1 1 d .
H10A H 0.3895 -0.0068 -0.0031 0.125 Uiso 1 1 calc R
H10B H 0.1401 -0.0492 -0.0591 0.125 Uiso 1 1 calc R
H10C H 0.2816 -0.1984 0.0163 0.125 Uiso 1 1 calc R
C11 C -0.0412(10) -0.0577(9) 0.1199(5) 0.0761(18) Uani 1 1 d .
H11A H -0.0308 -0.1905 0.1295 0.114 Uiso 1 1 calc R
H11B H -0.1603 -0.0288 0.0597 0.114 Uiso 1 1 calc R
H11C H -0.0710 -0.0008 0.1831 0.114 Uiso 1 1 calc R

loop_
_atom_site_aniso_label
_atom_site_aniso_U_11
_atom_site_aniso_U_22
_atom_site_aniso_U_33
_atom_site_aniso_U_23
_atom_site_aniso_U_13
_atom_site_aniso_U_12
O2 0.106(3) 0.035(2) 0.079(3) -0.003(2) 0.050(2) -0.001(2)
O1 0.080(2) 0.0296(17) 0.055(2) 0.0000(18) 0.0183(17) -0.0010(18)
C2 0.053(3) 0.040(3) 0.043(3) -0.007(2) 0.014(2) -0.001(2)
C3 0.069(3) 0.049(3) 0.055(4) 0.006(3) 0.019(3) 0.010(3)
C4 0.074(4) 0.035(3) 0.060(4) 0.010(3) 0.035(3) 0.004(3)
C5 0.074(4) 0.050(3) 0.075(4) 0.004(3) 0.042(3) -0.013(3)
C6 0.049(3) 0.051(3) 0.060(4) 0.002(3) 0.014(3) -0.001(2)
C1 0.058(3) 0.034(2) 0.039(3) -0.005(2) 0.021(2) -0.002(2)
C7 0.068(3) 0.044(3) 0.055(4) -0.007(3) 0.022(3) -0.008(3)
C8 0.061(3) 0.051(3) 0.056(3) -0.020(3) 0.019(3) -0.010(3)
C9 0.062(3) 0.045(3) 0.055(4) 0.007(3) 0.018(3) 0.007(3)
C10 0.119(5) 0.068(4) 0.063(5) -0.027(4) 0.020(4) -0.008(4)
C11 0.071(4) 0.064(3) 0.093(5) -0.018(4) 0.017(3) -0.016(3)

loop_
_atom_type_symbol
_atom_type_description
_atom_type_scat_dispersion_real
_atom_type_scat_dispersion_imag
_atom_type_scat_source
C C 0.0033 0.0016 'International Tables Vol C Tables 4.2.6.8 and 6.1.1.4'
H H 0.0000 0.0000 'International Tables Vol C Tables 4.2.6.8 and 6.1.1.4'
O O 0.0106 0.0060 'International Tables Vol C Tables 4.2.6.8 and 6.1.1.4'

loop_
_geom_angle_atom_site_label_1
_geom_angle_atom_site_label_2
_geom_angle_atom_site_label_3
_geom_angle
C4 O2 H1 109.5
C1 O1 H2 109.5
C1 C2 C7 113.0(4)
C1 C2 C3 109.6(4)
C7 C2 C3 111.5(4)
C1 C2 H5 107.5
C7 C2 H5 107.5
C3 C2 H5 107.5
C4 C3 C2 114.4(4)
C4 C3 H6A 108.7
C2 C3 H6A 108.7
C4 C3 H6B 108.7
C2 C3 H6B 108.7
H6A C3 H6B 107.6
O2 C4 C3 107.1(4)
O2 C4 C5 113.1(5)
C3 C4 C5 110.6(4)
O2 C4 H1A 108.6
C3 C4 H1A 108.6
C5 C4 H1A 108.6
C4 C5 C6 111.8(4)
C4 C5 H2A 109.2
C6 C5 H2A 109.2
C4 C5 H2B 109.3
C6 C5 H2B 109.2
H2A C5 H2B 107.9
C5 C6 C1 111.0(4)
C5 C6 H3A 109.4
C1 C6 H3A 109.4
C5 C6 H3B 109.4
C1 C6 H3B 109.4
H3A C6 H3B 108.0
O1 C1 C2 110.4(4)
O1 C1 C6 110.9(4)
C2 C1 C6 110.7(4)
O1 C1 H4 108.2
C2 C1 H4 108.2
C6 C1 H4 108.2
C8 C7 C2 116.3(4)
C8 C7 H7A 108.2
C2 C7 H7A 108.2
C8 C7 H7B 108.2
C2 C7 H7B 108.2
H7A C7 H7B 107.4
C9 C8 C7 126.4(5)
C9 C8 H8 116.8
C7 C8 H8 116.8
C8 C9 C11 122.5(5)
C8 C9 C10 121.5(5)
C11 C9 C10 116.0(5)
C9 C10 H10A 109.5
C9 C10 H10B 109.5
H10A C10 H10B 109.5
C9 C10 H10C 109.5
H10A C10 H10C 109.5
H10B C10 H10C 109.5
C9 C11 H11A 109.5
C9 C11 H11B 109.5
H11A C11 H11B 109.5
C9 C11 H11C 109.5
H11A C11 H11C 109.5
H11B C11 H11C 109.5

loop_
_geom_bond_atom_site_label_1
_geom_bond_atom_site_label_2
_geom_bond_distance
O2 C4 1.437(6)
O2 H1 0.8200
O1 C1 1.443(5)
O1 H2 0.8200
C2 C1 1.537(6)
C2 C7 1.542(7)
C2 C3 1.553(7)
C2 H5 0.9800
C3 C4 1.496(7)
C3 H6A 0.9700
C3 H6B 0.9700
C4 C5 1.513(7)
C4 H1A 0.9800
C5 C6 1.531(7)
C5 H2A 0.9700
C5 H2B 0.9700
C6 C1 1.545(7)
C6 H3A 0.9700
C6 H3B 0.9700
C1 H4 0.9800
C7 C8 1.522(7)
C7 H7A 0.9700
C7 H7B 0.9700
C8 C9 1.331(6)
C8 H8 0.9300
C9 C11 1.513(8)
C9 C10 1.528(8)
C10 H10A 0.9600
C10 H10B 0.9600
C10 H10C 0.9600
C11 H11A 0.9600
C11 H11B 0.9600
C11 H11C 0.9600

loop_
_geom_torsion_atom_site_label_1
_geom_torsion_atom_site_label_2
_geom_torsion_atom_site_label_3
_geom_torsion_atom_site_label_4
_geom_torsion
C1 C2 C3 C4 -54.0(5)
C7 C2 C3 C4 -179.9(4)
C2 C3 C4 O2 -69.4(5)
C2 C3 C4 C5 54.3(6)
O2 C4 C5 C6 65.2(6)
C3 C4 C5 C6 -55.0(6)
C4 C5 C6 C1 56.8(5)
C7 C2 C1 O1 -58.1(5)
C3 C2 C1 O1 176.8(4)
C7 C2 C1 C6 178.6(4)
C3 C2 C1 C6 53.6(5)
C5 C6 C1 O1 -179.4(4)
C5 C6 C1 C2 -56.4(5)
C1 C2 C7 C8 -61.1(6)
C3 C2 C7 C8 63.0(5)
C2 C7 C8 C9 -178.8(5)
C7 C8 C9 C11 0.3(8)
C7 C8 C9 C10 -177.4(5)
